data_4510655
loop_
_publ_author_name
'Yang, Mei'
'Mallick, Bert'
'Mudring, Anja-Verena'

_publ_section_title
;
 On the Mesophase Formation of 1,3-Dialkylimidazolium Ionic Liquids
;
_journal_issue 7
_journal_name_full 'Crystal Growth &amp; Design'
_journal_page_first 3068
_journal_paper_doi 10.1021/cg4004593
_journal_volume 13
_journal_year 2013
_chemical_formula_moiety 'C64 H124 Br4 N8'
_chemical_formula_sum 'C64 H124 Br4 N8'
_chemical_formula_weight 1324.32
_chemical_melting_point 37.6
_chemical_name_common '[C2C11]Br'
_chemical_name_systematic
;
 ?
;
_space_group_IT_number 14
_symmetry_cell_setting monoclinic
_symmetry_space_group_name_Hall '-P 2ybc'
_symmetry_space_group_name_H-M 'P 1 21/c 1'
_atom_sites_solution_hydrogens geom
_atom_sites_solution_primary direct
_atom_sites_solution_secondary difmap
_audit_creation_method SHELXL-97
_cell_angle_alpha 90.00
_cell_angle_beta 103.102(14)
_cell_angle_gamma 90.00
_cell_formula_units_Z 1
_cell_length_a 17.125(2)
_cell_length_b 8.2532(7)
_cell_length_c 13.0073(14)
_cell_measurement_reflns_used 3037
_cell_measurement_temperature 170(2)
_cell_measurement_theta_max 24.99
_cell_measurement_theta_min 2.75
_cell_volume 1790.5(3)
_computing_cell_refinement 'X-Area (Stoe & Cie, 2001)'
_computing_data_collection 'X-Area (Stoe & Cie, 2001)'
_computing_data_reduction 'X-Area (Stoe & Cie, 2001)'
_computing_molecular_graphics 'Diamond (Brandenburg 2011)'
_computing_publication_material 'WinGX publication routines (Farrugia, 1999)'
_computing_structure_refinement 'SHELXL-97 (Sheldrick, 1997)'
_computing_structure_solution 'SIR92 (Altomare 1994)'
_diffrn_ambient_temperature 170(2)
_diffrn_measured_fraction_theta_full 0.962
_diffrn_measured_fraction_theta_max 0.962
_diffrn_measurement_device_type 'STOE IPDS II'
_diffrn_measurement_method \w
_diffrn_radiation_monochromator graphite
_diffrn_radiation_source 'fine-focus sealed tube'
_diffrn_radiation_type MoK\a
_diffrn_radiation_wavelength 0.71073
_diffrn_reflns_av_R_equivalents 0.1189
_diffrn_reflns_av_sigmaI/netI 0.1154
_diffrn_reflns_limit_h_max 20
_diffrn_reflns_limit_h_min -20
_diffrn_reflns_limit_k_max 9
_diffrn_reflns_limit_k_min -9
_diffrn_reflns_limit_l_max 15
_diffrn_reflns_limit_l_min -15
_diffrn_reflns_number 12051
_diffrn_reflns_theta_full 24.99
_diffrn_reflns_theta_max 24.99
_diffrn_reflns_theta_min 2.75
_exptl_absorpt_coefficient_mu 2.288
_exptl_absorpt_correction_T_max 0.1726
_exptl_absorpt_correction_T_min 0.0518
_exptl_absorpt_correction_type numerical
_exptl_crystal_colour colourless
_exptl_crystal_density_diffrn 1.228
_exptl_crystal_density_method 'not measured'
_exptl_crystal_description plate
_exptl_crystal_F_000 704
_exptl_crystal_size_max 0.4
_exptl_crystal_size_mid 0.2
_exptl_crystal_size_min 0.1
_refine_diff_density_max 0.845
_refine_diff_density_min -0.397
_refine_diff_density_rms 0.088
_refine_ls_extinction_coef 0.0029(4)
_refine_ls_extinction_method SHELXL
_refine_ls_goodness_of_fit_ref 0.855
_refine_ls_hydrogen_treatment mixed
_refine_ls_matrix_type full
_refine_ls_number_parameters 174
_refine_ls_number_reflns 3037
_refine_ls_number_restraints 0
_refine_ls_restrained_S_all 0.855
_refine_ls_R_factor_all 0.0919
_refine_ls_R_factor_gt 0.0515
_refine_ls_shift/su_max 0.000
_refine_ls_shift/su_mean 0.000
_refine_ls_structure_factor_coef Fsqd
_refine_ls_weighting_details 'calc w=1/[\s^2^(Fo^2^)+(0.0426P)^2^+0.0000P] where P=(Fo^2^+2Fc^2^)/3'
_refine_ls_weighting_scheme calc
_refine_ls_wR_factor_gt 0.1000
_refine_ls_wR_factor_ref 0.1100
_reflns_number_gt 1798
_reflns_number_total 3037
_reflns_threshold_expression >2sigma(I)
_cod_data_source_file cg4004593_si_001.cif
_cod_data_source_block '[C2C11]Br'
_cod_original_sg_symbol_H-M P21/c
_cod_database_code 4510655

loop_
_symmetry_equiv_pos_as_xyz
'x, y, z'
'-x, y+1/2, -z+1/2'
'-x, -y, -z'
'x, -y-1/2, z-1/2'

loop_
_atom_site_label
_atom_site_type_symbol
_atom_site_fract_x
_atom_site_fract_y
_atom_site_fract_z
_atom_site_U_iso_or_equiv
_atom_site_adp_type
_atom_site_occupancy
_atom_site_symmetry_multiplicity
_atom_site_calc_flag
_atom_site_refinement_flags
N1 N 0.4047(3) 0.2270(5) -0.0376(3) 0.0332(10) Uani 1 1 d .
N2 N 0.3721(3) -0.0243(5) -0.0268(3) 0.0368(11) Uani 1 1 d .
C1 C 0.3648(3) 0.1033(6) -0.0902(4) 0.0312(11) Uani 1 1 d .
H1 H 0.3363 0.1058 -0.1602 0.037 Uiso 1 1 calc R
C2 C 0.4399(3) 0.1738(8) 0.0628(4) 0.0434(14) Uani 1 1 d .
H2 H 0.4720 0.2353 0.1159 0.052 Uiso 1 1 calc R
C3 C 0.4199(3) 0.0187(8) 0.0701(4) 0.0415(14) Uani 1 1 d .
H3 H 0.4351 -0.0478 0.1290 0.050 Uiso 1 1 calc R
C4 C 0.4129(3) 0.3903(7) -0.0794(4) 0.0423(13) Uani 1 1 d .
H4A H 0.4668 0.4029 -0.0901 0.051 Uiso 1 1 calc R
H4B H 0.4055 0.4699 -0.0275 0.051 Uiso 1 1 calc R
C5 C 0.3539(4) 0.4231(9) -0.1813(4) 0.0487(13) Uani 1 1 d .
H5A H 0.3004 0.4168 -0.1704 0.073 Uiso 1 1 calc R
H5B H 0.3605 0.3440 -0.2329 0.073 Uiso 1 1 calc R
H5C H 0.3631 0.5294 -0.2061 0.073 Uiso 1 1 calc R
C6 C 0.3321(4) -0.1812(6) -0.0569(5) 0.0445(14) Uani 1 1 d .
H6A H 0.3585 -0.2646 -0.0089 0.053 Uiso 1 1 calc R
H6B H 0.3371 -0.2100 -0.1275 0.053 Uiso 1 1 calc R
C7 C 0.2442(4) -0.1753(7) -0.0544(4) 0.0412(13) Uani 1 1 d .
H7A H 0.2195 -0.2773 -0.0810 0.049 Uiso 1 1 calc R
H7B H 0.2186 -0.0904 -0.1018 0.049 Uiso 1 1 calc R
C8 C 0.2280(3) -0.1447(7) 0.0544(4) 0.0415(13) Uani 1 1 d .
H8A H 0.2559 -0.2261 0.1029 0.050 Uiso 1 1 calc R
H8B H 0.2498 -0.0397 0.0795 0.050 Uiso 1 1 calc R
C9 C 0.1400(4) -0.1484(7) 0.0560(4) 0.0419(13) Uani 1 1 d .
H9A H 0.1171 -0.2489 0.0241 0.050 Uiso 1 1 calc R
H9B H 0.1131 -0.0601 0.0128 0.050 Uiso 1 1 calc R
C10 C 0.1226(4) -0.1346(7) 0.1656(4) 0.0428(13) Uani 1 1 d .
H10A H 0.1494 -0.2228 0.2090 0.051 Uiso 1 1 calc R
H10B H 0.1453 -0.0340 0.1976 0.051 Uiso 1 1 calc R
C11 C 0.0346(3) -0.1389(7) 0.1662(5) 0.0439(13) Uani 1 1 d .
H11A H 0.0112 -0.2359 0.1297 0.053 Uiso 1 1 calc R
H11B H 0.0086 -0.0463 0.1269 0.053 Uiso 1 1 calc R
C12 C 0.0167(3) -0.1368(7) 0.2762(5) 0.0434(14) Uani 1 1 d .
H12A H 0.0414 -0.0417 0.3139 0.052 Uiso 1 1 calc R
H12B H 0.0409 -0.2316 0.3149 0.052 Uiso 1 1 calc R
C13 C -0.0731(4) -0.1353(7) 0.2739(5) 0.0455(14) Uani 1 1 d .
H13A H -0.0964 -0.0376 0.2382 0.055 Uiso 1 1 calc R
H13B H -0.0980 -0.2271 0.2326 0.055 Uiso 1 1 calc R
C14 C -0.0927(3) -0.1422(7) 0.3814(5) 0.0418(13) Uani 1 1 d .
H14A H -0.0674 -0.0512 0.4232 0.050 Uiso 1 1 calc R
H14B H -0.0702 -0.2407 0.4168 0.050 Uiso 1 1 calc R
C15 C -0.1823(3) -0.1383(8) 0.3772(5) 0.0498(15) Uani 1 1 d .
H15A H -0.2044 -0.0382 0.3437 0.060 Uiso 1 1 calc R
H15B H -0.2078 -0.2272 0.3333 0.060 Uiso 1 1 calc R
C16 C -0.2029(4) -0.1507(9) 0.4839(6) 0.0592(17) Uani 1 1 d .
H16A H -0.1738 -0.0697 0.5302 0.089 Uiso 1 1 calc R
H16B H -0.1885 -0.2563 0.5131 0.089 Uiso 1 1 calc R
H16C H -0.2594 -0.1340 0.4762 0.089 Uiso 1 1 calc R
Br Br 0.40635(3) -0.42057(7) 0.19345(4) 0.03954(17) Uani 1 1 d .

loop_
_atom_site_aniso_label
_atom_site_aniso_U_11
_atom_site_aniso_U_22
_atom_site_aniso_U_33
_atom_site_aniso_U_23
_atom_site_aniso_U_13
_atom_site_aniso_U_12
N1 0.035(2) 0.040(3) 0.025(2) -0.0073(19) 0.0090(19) 0.000(2)
N2 0.042(3) 0.043(3) 0.028(2) -0.0015(18) 0.012(2) 0.0067(19)
C1 0.030(2) 0.042(3) 0.022(2) 0.002(2) 0.0060(19) 0.003(2)
C2 0.033(3) 0.068(4) 0.032(3) -0.005(3) 0.011(2) 0.001(3)
C3 0.043(3) 0.056(4) 0.026(3) 0.001(2) 0.010(2) 0.011(3)
C4 0.045(3) 0.041(4) 0.045(3) -0.009(2) 0.020(3) -0.010(3)
C5 0.068(4) 0.043(3) 0.036(3) 0.002(3) 0.014(3) -0.006(4)
C6 0.070(4) 0.031(3) 0.037(3) -0.001(2) 0.021(3) 0.006(3)
C7 0.055(4) 0.037(3) 0.032(3) 0.003(2) 0.012(3) -0.005(3)
C8 0.042(3) 0.047(3) 0.036(3) 0.006(2) 0.008(3) 0.004(2)
C9 0.044(3) 0.046(3) 0.033(3) 0.003(2) 0.003(3) 0.000(3)
C10 0.042(3) 0.047(3) 0.037(3) 0.002(2) 0.004(2) 0.004(2)
C11 0.034(3) 0.050(3) 0.047(3) 0.007(3) 0.007(3) 0.004(2)
C12 0.031(3) 0.052(4) 0.046(3) 0.001(2) 0.006(3) 0.003(2)
C13 0.040(3) 0.053(3) 0.040(3) 0.003(2) 0.001(3) 0.007(3)
C14 0.040(3) 0.044(3) 0.041(3) -0.002(2) 0.008(3) -0.002(2)
C15 0.029(3) 0.059(4) 0.060(4) -0.009(3) 0.008(3) 0.000(3)
C16 0.051(4) 0.065(4) 0.064(4) -0.004(3) 0.019(3) 0.000(3)
Br 0.0421(3) 0.0483(3) 0.0300(2) 0.0051(3) 0.01200(18) 0.0032(3)

loop_
_atom_type_symbol
_atom_type_description
_atom_type_scat_dispersion_real
_atom_type_scat_dispersion_imag
_atom_type_scat_source
C C 0.0030 0.0020 'International Tables Vol C Tables 4.2.6.8 and 6.1.1.4'
H H 0.0000 0.0000 'International Tables Vol C Tables 4.2.6.8 and 6.1.1.4'
Br Br -0.2900 2.4600 'International Tables Vol C Tables 4.2.6.8 and 6.1.1.4'
N N 0.0060 0.0030 'International Tables Vol C Tables 4.2.6.8 and 6.1.1.4'

loop_
_geom_angle_atom_site_label_1
_geom_angle_atom_site_label_2
_geom_angle_atom_site_label_3
_geom_angle
C1 N1 C2 107.8(5)
C1 N1 C4 126.5(4)
C2 N1 C4 125.6(5)
C1 N2 C3 108.4(5)
C1 N2 C6 124.0(5)
C3 N2 C6 127.5(5)
N2 C1 N1 109.0(4)
N2 C1 H1 125.5
N1 C1 H1 125.5
C3 C2 N1 108.0(5)
C3 C2 H2 126.0
N1 C2 H2 126.0
C2 C3 N2 106.8(5)
C2 C3 H3 126.6
N2 C3 H3 126.6
N1 C4 C5 113.0(5)
N1 C4 H4A 109.0
C5 C4 H4A 109.0
N1 C4 H4B 109.0
C5 C4 H4B 109.0
H4A C4 H4B 107.8
C4 C5 H5A 109.5
C4 C5 H5B 109.5
H5A C5 H5B 109.5
C4 C5 H5C 109.5
H5A C5 H5C 109.5
H5B C5 H5C 109.5
N2 C6 C7 111.7(4)
N2 C6 H6A 109.3
C7 C6 H6A 109.3
N2 C6 H6B 109.3
C7 C6 H6B 109.3
H6A C6 H6B 107.9
C6 C7 C8 114.7(5)
C6 C7 H7A 108.6
C8 C7 H7A 108.6
C6 C7 H7B 108.6
C8 C7 H7B 108.6
H7A C7 H7B 107.6
C9 C8 C7 113.7(5)
C9 C8 H8A 108.8
C7 C8 H8A 108.8
C9 C8 H8B 108.8
C7 C8 H8B 108.8
H8A C8 H8B 107.7
C8 C9 C10 114.7(5)
C8 C9 H9A 108.6
C10 C9 H9A 108.6
C8 C9 H9B 108.6
C10 C9 H9B 108.6
H9A C9 H9B 107.6
C11 C10 C9 114.2(5)
C11 C10 H10A 108.7
C9 C10 H10A 108.7
C11 C10 H10B 108.7
C9 C10 H10B 108.7
H10A C10 H10B 107.6
C10 C11 C12 114.6(5)
C10 C11 H11A 108.6
C12 C11 H11A 108.6
C10 C11 H11B 108.6
C12 C11 H11B 108.6
H11A C11 H11B 107.6
C11 C12 C13 113.2(5)
C11 C12 H12A 108.9
C13 C12 H12A 108.9
C11 C12 H12B 108.9
C13 C12 H12B 108.9
H12A C12 H12B 107.7
C14 C13 C12 114.5(5)
C14 C13 H13A 108.6
C12 C13 H13A 108.6
C14 C13 H13B 108.6
C12 C13 H13B 108.6
H13A C13 H13B 107.6
C13 C14 C15 113.5(5)
C13 C14 H14A 108.9
C15 C14 H14A 108.9
C13 C14 H14B 108.9
C15 C14 H14B 108.9
H14A C14 H14B 107.7
C16 C15 C14 114.1(5)
C16 C15 H15A 108.7
C14 C15 H15A 108.7
C16 C15 H15B 108.7
C14 C15 H15B 108.7
H15A C15 H15B 107.6
C15 C16 H16A 109.5
C15 C16 H16B 109.5
H16A C16 H16B 109.5
C15 C16 H16C 109.5
H16A C16 H16C 109.5
H16B C16 H16C 109.5

loop_
_geom_bond_atom_site_label_1
_geom_bond_atom_site_label_2
_geom_bond_distance
N1 C1 1.329(7)
N1 C2 1.380(7)
N1 C4 1.471(7)
N2 C1 1.326(6)
N2 C3 1.385(7)
N2 C6 1.476(7)
C1 H1 0.9300
C2 C3 1.335(8)
C2 H2 0.9300
C3 H3 0.9300
C4 C5 1.498(8)
C4 H4A 0.9700
C4 H4B 0.9700
C5 H5A 0.9600
C5 H5B 0.9600
C5 H5C 0.9600
C6 C7 1.513(9)
C6 H6A 0.9700
C6 H6B 0.9700
C7 C8 1.524(7)
C7 H7A 0.9700
C7 H7B 0.9700
C8 C9 1.513(8)
C8 H8A 0.9700
C8 H8B 0.9700
C9 C10 1.525(8)
C9 H9A 0.9700
C9 H9B 0.9700
C10 C11 1.509(8)
C10 H10A 0.9700
C10 H10B 0.9700
C11 C12 1.530(8)
C11 H11A 0.9700
C11 H11B 0.9700
C12 C13 1.531(8)
C12 H12A 0.9700
C12 H12B 0.9700
C13 C14 1.512(8)
C13 H13A 0.9700
C13 H13B 0.9700
C14 C15 1.523(8)
C14 H14A 0.9700
C14 H14B 0.9700
C15 C16 1.511(9)
C15 H15A 0.9700
C15 H15B 0.9700
C16 H16A 0.9600
C16 H16B 0.9600
C16 H16C 0.9600
